data_4028580
loop_
_publ_author_name
'Matthias D. Mertens'
'Markus Pietsch'
'Gregor Schnakenburg'
'Michael G\"utschow'

_publ_contact_author_address
;      Pharmaceutical Institute I
       Rheinische Friedrich-Wilhelms-University of Bonn
       An der Immenburg 4
       D-53121 Bonn
       Germany
;
_publ_contact_author_email guetschow@uni-bonn.de
_publ_contact_author_fax '049 228 73-2567'
_publ_contact_author_name 'G\"utschow, Michael'
_publ_contact_author_phone '049 228 73-2317'
_publ_section_title
;
 Regioselective Sulfonylation and N- to O-Sulfonyl Migration of
 Quinazolin-4(3H)-ones and Analogous Thienopyrimidin-4(3H)-ones
;
_journal_name_full 'Journal of Organic Chemistry'
_journal_page_first 8966
_journal_page_last 8979
_journal_paper_doi 10.1021/jo4010876
_journal_volume 78
_journal_year 2013
_chemical_formula_moiety 'C25 H22 N4 O3 S2'
_chemical_formula_sum 'C25 H22 N4 O3 S2'
_chemical_formula_weight 490.59
_chemical_name_systematic
; 
 ? 
;
_space_group_IT_number 2
_symmetry_cell_setting triclinic
_symmetry_space_group_name_Hall '-P 1'
_symmetry_space_group_name_H-M 'P -1'
_atom_sites_solution_hydrogens geom
_atom_sites_solution_primary direct
_atom_sites_solution_secondary difmap
_audit_creation_method SHELXL-97
_cell_angle_alpha 82.6096(16)
_cell_angle_beta 85.8594(14)
_cell_angle_gamma 80.255(3)
_cell_formula_units_Z 2
_cell_length_a 10.2872(3)
_cell_length_b 10.4831(4)
_cell_length_c 11.0788(4)
_cell_measurement_reflns_used 3892
_cell_measurement_temperature 123(2)
_cell_measurement_theta_max 30.034
_cell_measurement_theta_min 0.998
_cell_volume 1166.18(7)
_diffrn_ambient_temperature 123(2)
_diffrn_detector_area_resol_mean 9
_diffrn_measured_fraction_theta_full 0.966
_diffrn_measured_fraction_theta_max 0.966
_diffrn_measurement_device '95mm CCD camera on \k-goniostat'
_diffrn_measurement_device_type 'Nonius KappaCCD'
_diffrn_measurement_method 'CCD rotation images, thin slices'
_diffrn_radiation_monochromator 'horizonally mounted graphite crystal'
_diffrn_radiation_type MoK\a
_diffrn_radiation_wavelength 0.71073
_diffrn_reflns_av_R_equivalents 0.0409
_diffrn_reflns_av_sigmaI/netI 0.0603
_diffrn_reflns_limit_h_max 14
_diffrn_reflns_limit_h_min -14
_diffrn_reflns_limit_k_max 11
_diffrn_reflns_limit_k_min -14
_diffrn_reflns_limit_l_max 15
_diffrn_reflns_limit_l_min -14
_diffrn_reflns_number 13842
_diffrn_reflns_theta_full 30.04
_diffrn_reflns_theta_max 30.04
_diffrn_reflns_theta_min 1.99
_exptl_absorpt_coefficient_mu 0.264
_exptl_absorpt_correction_T_max 0.95792
_exptl_absorpt_correction_T_min 0.82159
_exptl_absorpt_correction_type multi-scan
_exptl_absorpt_process_details
;
R.H. Blessing, Acta Cryst. (1995), A51, 33-38
;
_exptl_crystal_colour 'light yellowlish'
_exptl_crystal_density_diffrn 1.397
_exptl_crystal_description block
_exptl_crystal_F_000 512
_exptl_crystal_size_max 0.60
_exptl_crystal_size_mid 0.40
_exptl_crystal_size_min 0.28
_refine_diff_density_max 0.324
_refine_diff_density_min -0.429
_refine_diff_density_rms 0.056
_refine_ls_extinction_method none
_refine_ls_goodness_of_fit_ref 1.009
_refine_ls_hydrogen_treatment constr
_refine_ls_matrix_type full
_refine_ls_number_parameters 327
_refine_ls_number_reflns 6584
_refine_ls_number_restraints 6
_refine_ls_restrained_S_all 1.010
_refine_ls_R_factor_all 0.0594
_refine_ls_R_factor_gt 0.0391
_refine_ls_shift/su_max 0.001
_refine_ls_shift/su_mean 0.000
_refine_ls_structure_factor_coef Fsqd
_refine_ls_weighting_details 'calc w=1/[\s^2^(Fo^2^)+(0.0453P)^2^+0.0000P] where P=(Fo^2^+2Fc^2^)/3'
_refine_ls_weighting_scheme calc
_refine_ls_wR_factor_gt 0.0932
_refine_ls_wR_factor_ref 0.0994
_reflns_number_gt 4830
_reflns_number_total 6584
_reflns_threshold_expression >2sigma(I)
_cod_data_source_file jo4010876_si_002_05.cif
_cod_data_source_block Greg183x
_cod_database_code 4028580

loop_
_symmetry_equiv_pos_as_xyz
'x, y, z'
'-x, -y, -z'

loop_
_atom_site_label
_atom_site_type_symbol
_atom_site_fract_x
_atom_site_fract_y
_atom_site_fract_z
_atom_site_U_iso_or_equiv
_atom_site_adp_type
_atom_site_occupancy
_atom_site_symmetry_multiplicity
_atom_site_calc_flag
_atom_site_refinement_flags
_atom_site_disorder_assembly
_atom_site_disorder_group
C1'' C 0.15132(14) 0.51164(16) 1.22023(13) 0.0284(3) Uani 1 1 d . . .
HA'' H 0.1272 0.6063 1.2257 0.034 Uiso 1 1 calc R . .
HB'' H 0.2169 0.5001 1.1510 0.034 Uiso 1 1 calc R . .
C1' C 0.45224(11) 0.23892(14) 1.06956(11) 0.0178(3) Uani 1 1 d . . .
C2 C 0.03734(13) 0.37297(15) 1.11579(12) 0.0233(3) Uani 1 1 d . . .
C2'' C 0.21449(13) 0.44665(16) 1.33636(13) 0.0266(3) Uani 1 1 d . . .
C2' C 0.45649(12) 0.11241(14) 1.12591(12) 0.0205(3) Uani 1 1 d . . .
H2' H 0.4275 0.0484 1.0857 0.025 Uiso 1 1 calc R . .
C3'' C 0.21417(14) 0.31554(17) 1.37489(14) 0.0329(4) Uani 1 1 d . . .
H3'' H 0.1707 0.2666 1.3287 0.040 Uiso 1 1 calc R . .
C3' C 0.50370(13) 0.08076(15) 1.24180(13) 0.0244(3) Uani 1 1 d . . .
H3' H 0.5057 -0.0049 1.2827 0.029 Uiso 1 1 calc R . .
C4 C 0.15582(11) 0.25804(14) 0.97294(12) 0.0188(3) Uani 1 1 d . . .
C4A C 0.04618(12) 0.20956(14) 0.94174(12) 0.0195(3) Uani 1 1 d . . .
C4B C 0.02276(12) 0.12919(14) 0.85255(12) 0.0201(3) Uani 1 1 d . B .
C4'' C 0.27535(15) 0.2542(2) 1.47867(15) 0.0442(5) Uani 1 1 d . . .
H4'' H 0.2743 0.1640 1.5027 0.053 Uiso 1 1 calc R . .
C4' C 0.54810(12) 0.17533(16) 1.29766(12) 0.0243(3) Uani 1 1 d . . .
C5 C 0.12106(12) 0.07639(16) 0.75600(12) 0.0248(3) Uani 1 1 d . . .
H5A H 0.2043 0.0352 0.7943 0.030 Uiso 1 1 calc R A 1
H5B H 0.1409 0.1494 0.6954 0.030 Uiso 1 1 calc R A 1
C5'' C 0.33718(17) 0.3230(3) 1.54637(16) 0.0544(6) Uani 1 1 d . . .
H5'' H 0.3789 0.2810 1.6180 0.065 Uiso 1 1 calc R . .
C5' C 0.54477(14) 0.30135(16) 1.23986(14) 0.0293(3) Uani 1 1 d . . .
H5' H 0.5769 0.3647 1.2786 0.035 Uiso 1 1 calc R . .
C6 C 0.06955(18) -0.0238(2) 0.69083(17) 0.0270(6) Uani 0.869(5) 1 d P B 1
H6A H 0.1243 -0.0377 0.6150 0.032 Uiso 0.869(5) 1 calc PR B 1
H6B H 0.0769 -0.1080 0.7438 0.032 Uiso 0.869(5) 1 calc PR B 1
C6'' C 0.33934(16) 0.4543(3) 1.51105(18) 0.0579(7) Uani 1 1 d . . .
H6'' H 0.3827 0.5021 1.5584 0.070 Uiso 1 1 calc R . .
C6' C 0.49443(13) 0.33416(16) 1.12550(13) 0.0263(3) Uani 1 1 d . . .
H6' H 0.4889 0.4207 1.0860 0.032 Uiso 1 1 calc R . .
C6S C 0.0331(11) 0.0588(18) 0.6491(12) 0.031(4) Uani 0.131(5) 1 d P B 2
H6SA H -0.0131 0.1448 0.6142 0.037 Uiso 0.131(5) 1 calc PR B 2
H6SB H 0.0897 0.0185 0.5835 0.037 Uiso 0.131(5) 1 calc PR B 2
C7 C -0.0744(2) 0.0225(3) 0.6598(2) 0.0281(5) Uani 0.869(5) 1 d PU B 1
H7A H -0.1035 -0.0408 0.6128 0.034 Uiso 0.869(5) 1 calc PR B 1
H7B H -0.0821 0.1076 0.6084 0.034 Uiso 0.869(5) 1 calc PR B 1
C7'' C 0.27718(15) 0.5174(2) 1.40460(16) 0.0420(5) Uani 1 1 d . . .
H7'' H 0.2785 0.6074 1.3802 0.050 Uiso 1 1 calc R . .
C7' C 0.59767(14) 0.14165(17) 1.41898(14) 0.0312(4) Uani 1 1 d . . .
C7S C -0.0654(15) -0.0265(19) 0.6993(15) 0.031(2) Uani 0.131(5) 1 d PU B 2
H7SA H -0.1073 -0.0532 0.6310 0.038 Uiso 0.131(5) 1 calc PR B 2
H7SB H -0.0190 -0.1063 0.7456 0.038 Uiso 0.131(5) 1 calc PR B 2
C8 C -0.16448(13) 0.03628(17) 0.77648(13) 0.0279(3) Uani 1 1 d . . .
H8A H -0.2530 0.0837 0.7550 0.033 Uiso 1 1 calc R B 1
H8B H -0.1748 -0.0512 0.8179 0.033 Uiso 1 1 calc R B 1
C8A C -0.10493(12) 0.10918(15) 0.86000(12) 0.0227(3) Uani 1 1 d . B .
C9A C -0.06685(12) 0.24949(15) 1.01518(12) 0.0218(3) Uani 1 1 d . B .
C11 C -0.08337(14) 0.49229(18) 1.27488(14) 0.0377(4) Uani 1 1 d . . .
H11C H -0.0833 0.5766 1.3041 0.057 Uiso 1 1 calc R . .
H11B H -0.0832 0.4245 1.3446 0.057 Uiso 1 1 calc R . .
H11A H -0.1625 0.4966 1.2293 0.057 Uiso 1 1 calc R . .
N1 N -0.07529(10) 0.32849(13) 1.10186(10) 0.0252(3) Uani 1 1 d . . .
N3 N 0.15641(10) 0.33579(12) 1.05564(10) 0.0212(3) Uani 1 1 d . . .
N8' N 0.63637(13) 0.11435(17) 1.51497(13) 0.0444(4) Uani 1 1 d . . .
N10 N 0.03431(11) 0.46117(13) 1.19541(11) 0.0288(3) Uani 1 1 d . . .
O12 O 0.27597(8) 0.21298(10) 0.91281(8) 0.0198(2) Uani 1 1 d . . .
O14 O 0.37838(9) 0.41363(10) 0.88600(9) 0.0253(2) Uani 1 1 d . . .
O15 O 0.49863(8) 0.19948(10) 0.84272(8) 0.0232(2) Uani 1 1 d . . .
S9 S -0.20058(3) 0.18469(4) 0.97646(3) 0.02714(11) Uani 1 1 d . . .
S13 S 0.40675(3) 0.27665(4) 0.91724(3) 0.01831(9) Uani 1 1 d . . .

loop_
_atom_site_aniso_label
_atom_site_aniso_U_11
_atom_site_aniso_U_22
_atom_site_aniso_U_33
_atom_site_aniso_U_23
_atom_site_aniso_U_13
_atom_site_aniso_U_12
C1'' 0.0355(8) 0.0226(9) 0.0276(8) -0.0062(6) -0.0035(6) -0.0028(6)
C1' 0.0144(6) 0.0213(8) 0.0187(6) -0.0024(5) -0.0030(5) -0.0043(5)
C2 0.0233(7) 0.0250(8) 0.0197(7) -0.0027(6) -0.0057(5) 0.0038(6)
C2'' 0.0234(7) 0.0346(10) 0.0232(7) -0.0085(7) -0.0003(5) -0.0046(6)
C2' 0.0189(6) 0.0200(8) 0.0234(7) -0.0034(6) -0.0014(5) -0.0050(5)
C3'' 0.0269(7) 0.0403(11) 0.0297(8) -0.0004(7) -0.0016(6) -0.0027(7)
C3' 0.0241(7) 0.0238(8) 0.0236(7) 0.0007(6) 0.0001(5) -0.0020(6)
C4 0.0142(6) 0.0211(8) 0.0198(6) 0.0006(6) -0.0028(5) -0.0011(5)
C4A 0.0158(6) 0.0245(8) 0.0178(6) 0.0007(6) -0.0041(5) -0.0034(5)
C4B 0.0180(6) 0.0250(8) 0.0181(6) 0.0010(6) -0.0036(5) -0.0068(5)
C4'' 0.0326(8) 0.0605(14) 0.0300(9) 0.0092(9) 0.0038(7) 0.0064(8)
C4' 0.0188(6) 0.0333(9) 0.0201(7) -0.0036(6) -0.0024(5) -0.0015(6)
C5 0.0203(6) 0.0362(10) 0.0209(7) -0.0068(6) -0.0006(5) -0.0106(6)
C5'' 0.0348(9) 0.096(2) 0.0245(9) -0.0066(11) -0.0014(7) 0.0117(11)
C5' 0.0330(8) 0.0322(10) 0.0272(8) -0.0074(7) -0.0069(6) -0.0129(7)
C6 0.0246(9) 0.0344(14) 0.0243(9) -0.0070(9) -0.0025(7) -0.0084(9)
C6'' 0.0320(9) 0.110(2) 0.0409(11) -0.0428(13) -0.0045(8) -0.0106(11)
C6' 0.0327(7) 0.0242(9) 0.0247(7) -0.0018(6) -0.0067(6) -0.0113(6)
C6S 0.017(5) 0.047(11) 0.028(7) -0.016(7) -0.008(4) 0.007(6)
C7 0.0274(9) 0.0375(15) 0.0230(11) -0.0047(9) -0.0057(8) -0.0125(9)
C7'' 0.0370(9) 0.0559(13) 0.0388(10) -0.0226(9) 0.0001(7) -0.0118(8)
C7' 0.0257(7) 0.0392(11) 0.0278(8) -0.0044(7) -0.0032(6) -0.0014(7)
C7S 0.034(3) 0.040(4) 0.026(4) -0.004(3) -0.015(4) -0.016(4)
C8 0.0221(7) 0.0387(10) 0.0256(7) -0.0003(7) -0.0058(6) -0.0136(6)
C8A 0.0170(6) 0.0308(9) 0.0207(7) 0.0018(6) -0.0021(5) -0.0081(6)
C9A 0.0164(6) 0.0284(9) 0.0196(7) 0.0004(6) -0.0036(5) -0.0024(5)
C11 0.0310(8) 0.0478(12) 0.0311(8) -0.0144(8) -0.0014(6) 0.0099(8)
N1 0.0197(5) 0.0329(8) 0.0218(6) -0.0035(5) -0.0027(4) 0.0000(5)
N3 0.0191(5) 0.0223(7) 0.0219(6) -0.0033(5) -0.0046(4) 0.0001(5)
N8' 0.0383(8) 0.0619(12) 0.0306(8) -0.0010(8) -0.0111(6) -0.0003(7)
N10 0.0234(6) 0.0355(8) 0.0269(6) -0.0103(6) -0.0044(5) 0.0031(5)
O12 0.0125(4) 0.0243(6) 0.0246(5) -0.0083(4) -0.0013(3) -0.0045(4)
O14 0.0289(5) 0.0223(6) 0.0258(5) 0.0004(4) -0.0078(4) -0.0074(4)
O15 0.0172(4) 0.0302(6) 0.0233(5) -0.0053(4) -0.0006(4) -0.0053(4)
S9 0.01522(16) 0.0423(3) 0.02455(18) -0.00221(17) -0.00054(13) -0.00816(15)
S13 0.01572(15) 0.0214(2) 0.01935(16) -0.00276(14) -0.00320(12) -0.00628(13)

loop_
_atom_type_symbol
_atom_type_description
_atom_type_scat_dispersion_real
_atom_type_scat_dispersion_imag
_atom_type_scat_source
C C 0.0033 0.0016 'International Tables Vol C Tables 4.2.6.8 and 6.1.1.4'
H H 0.0000 0.0000 'International Tables Vol C Tables 4.2.6.8 and 6.1.1.4'
N N 0.0061 0.0033 'International Tables Vol C Tables 4.2.6.8 and 6.1.1.4'
O O 0.0106 0.0060 'International Tables Vol C Tables 4.2.6.8 and 6.1.1.4'
S S 0.1246 0.1234 'International Tables Vol C Tables 4.2.6.8 and 6.1.1.4'

loop_
_geom_angle_atom_site_label_1
_geom_angle_atom_site_label_2
_geom_angle_atom_site_label_3
_geom_angle
N10 C1'' C2'' 113.73(13)
N10 C1'' HA'' 108.8
C2'' C1'' HA'' 108.8
N10 C1'' HB'' 108.8
C2'' C1'' HB'' 108.8
HA'' C1'' HB'' 107.7
C6' C1' C2' 121.86(13)
C6' C1' S13 118.51(11)
C2' C1' S13 119.36(10)
N1 C2 N10 118.00(12)
N1 C2 N3 125.22(13)
N10 C2 N3 116.78(13)
C7'' C2'' C3'' 118.74(15)
C7'' C2'' C1'' 119.99(16)
C3'' C2'' C1'' 121.25(14)
C3' C2' C1' 119.01(13)
C3' C2' H2' 120.5
C1' C2' H2' 120.5
C4'' C3'' C2'' 121.74(17)
C4'' C3'' H3'' 119.1
C2'' C3'' H3'' 119.1
C2' C3' C4' 119.42(14)
C2' C3' H3' 120.3
C4' C3' H3' 120.3
N3 C4 C4A 125.86(12)
N3 C4 O12 118.20(11)
C4A C4 O12 115.88(12)
C4 C4A C9A 111.82(12)
C4 C4A C4B 134.82(12)
C9A C4A C4B 113.37(11)
C8A C4B C4A 111.56(12)
C8A C4B C5 121.83(13)
C4A C4B C5 126.54(11)
C5'' C4'' C3'' 119.9(2)
C5'' C4'' H4'' 120.1
C3'' C4'' H4'' 120.1
C3' C4' C5' 121.10(13)
C3' C4' C7' 119.21(15)
C5' C4' C7' 119.69(14)
C4B C5 C6 112.15(12)
C4B C5 C6S 104.5(4)
C6 C5 C6S 35.7(6)
C4B C5 H5A 109.2
C6 C5 H5A 109.2
C6S C5 H5A 139.9
C4B C5 H5B 109.2
C6 C5 H5B 109.2
C6S C5 H5B 80.1
H5A C5 H5B 107.9
C4'' C5'' C6'' 120.08(17)
C4'' C5'' H5'' 120.0
C6'' C5'' H5'' 120.0
C6' C5' C4' 119.62(14)
C6' C5' H5' 120.2
C4' C5' H5' 120.2
C7 C6 C5 110.92(19)
C7 C6 H6A 109.5
C5 C6 H6A 109.5
C7 C6 H6B 109.5
C5 C6 H6B 109.5
H6A C6 H6B 108.0
C5'' C6'' C7'' 120.17(17)
C5'' C6'' H6'' 119.9
C7'' C6'' H6'' 119.9
C1' C6' C5' 118.97(15)
C1' C6' H6' 120.5
C5' C6' H6' 120.5
C7S C6S C5 108.8(13)
C7S C6S H6SA 109.9
C5 C6S H6SA 109.9
C7S C6S H6SB 109.9
C5 C6S H6SB 109.9
H6SA C6S H6SB 108.3
C6 C7 C8 111.02(18)
C6 C7 H7A 109.4
C8 C7 H7A 109.4
C6 C7 H7B 109.4
C8 C7 H7B 109.4
H7A C7 H7B 108.0
C2'' C7'' C6'' 119.37(19)
C2'' C7'' H7'' 120.3
C6'' C7'' H7'' 120.3
N8' C7' C4' 179.5(2)
C8 C7S C6S 112.5(14)
C8 C7S H7SA 109.1
C6S C7S H7SA 109.1
C8 C7S H7SB 109.1
C6S C7S H7SB 109.1
H7SA C7S H7SB 107.8
C7S C8 C8A 110.4(6)
C7S C8 C7 24.1(7)
C8A C8 C7 109.58(12)
C7S C8 H8A 127.9
C8A C8 H8A 109.8
C7 C8 H8A 109.8
C7S C8 H8B 87.6
C8A C8 H8B 109.8
C7 C8 H8B 109.8
H8A C8 H8B 108.2
C4B C8A C8 125.50(12)
C4B C8A S9 113.14(11)
C8 C8A S9 121.31(9)
N1 C9A C4A 126.34(12)
N1 C9A S9 122.92(10)
C4A C9A S9 110.72(10)
N10 C11 H11C 109.5
N10 C11 H11B 109.5
H11C C11 H11B 109.5
N10 C11 H11A 109.5
H11C C11 H11A 109.5
H11B C11 H11A 109.5
C9A N1 C2 114.40(11)
C4 N3 C2 116.11(12)
C2 N10 C1'' 122.29(12)
C2 N10 C11 119.98(13)
C1'' N10 C11 116.95(12)
C4 O12 S13 123.06(9)
C9A S9 C8A 91.18(6)
O14 S13 O15 119.82(6)
O14 S13 O12 110.23(5)
O15 S13 O12 101.62(5)
O14 S13 C1' 110.45(6)
O15 S13 C1' 108.70(6)
O12 S13 C1' 104.72(6)

loop_
_geom_bond_atom_site_label_1
_geom_bond_atom_site_label_2
_geom_bond_distance
C1'' N10 1.4510(19)
C1'' C2'' 1.512(2)
C1'' HA'' 0.9900
C1'' HB'' 0.9900
C1' C6' 1.3835(19)
C1' C2' 1.386(2)
C1' S13 1.7615(13)
C2 N1 1.3457(18)
C2 N10 1.3529(18)
C2 N3 1.3724(16)
C2'' C7'' 1.383(2)
C2'' C3'' 1.386(2)
C2' C3' 1.3858(19)
C2' H2' 0.9500
C3'' C4'' 1.382(2)
C3'' H3'' 0.9500
C3' C4' 1.388(2)
C3' H3' 0.9500
C4 N3 1.3033(17)
C4 C4A 1.3948(18)
C4 O12 1.3996(14)
C4A C9A 1.4054(18)
C4A C4B 1.4359(19)
C4B C8A 1.3599(17)
C4B C5 1.5098(18)
C4'' C5'' 1.361(3)
C4'' H4'' 0.9500
C4' C5' 1.388(2)
C4' C7' 1.452(2)
C5 C6 1.531(2)
C5 C6S 1.589(11)
C5 H5A 0.9900
C5 H5B 0.9900
C5'' C6'' 1.385(3)
C5'' H5'' 0.9500
C5' C6' 1.383(2)
C5' H5' 0.9500
C6 C7 1.528(3)
C6 H6A 0.9900
C6 H6B 0.9900
C6'' C7'' 1.415(3)
C6'' H6'' 0.9500
C6' H6' 0.9500
C6S C7S 1.49(2)
C6S H6SA 0.9900
C6S H6SB 0.9900
C7 C8 1.543(2)
C7 H7A 0.9900
C7 H7B 0.9900
C7'' H7'' 0.9500
C7' N8' 1.1471(19)
C7S C8 1.412(16)
C7S H7SA 0.9900
C7S H7SB 0.9900
C8 C8A 1.4958(19)
C8 H8A 0.9900
C8 H8B 0.9900
C8A S9 1.7536(14)
C9A N1 1.3357(18)
C9A S9 1.7363(14)
C11 N10 1.4606(18)
C11 H11C 0.9800
C11 H11B 0.9800
C11 H11A 0.9800
O12 S13 1.6062(9)
O14 S13 1.4184(11)
O15 S13 1.4246(9)

loop_
_geom_torsion_atom_site_label_1
_geom_torsion_atom_site_label_2
_geom_torsion_atom_site_label_3
_geom_torsion_atom_site_label_4
_geom_torsion
N10 C1'' C2'' C7'' -147.20(13)
N10 C1'' C2'' C3'' 34.55(18)
C6' C1' C2' C3' 0.35(18)
S13 C1' C2' C3' 174.25(9)
C7'' C2'' C3'' C4'' -0.4(2)
C1'' C2'' C3'' C4'' 177.83(13)
C1' C2' C3' C4' -1.34(18)
N3 C4 C4A C9A -2.9(2)
O12 C4 C4A C9A 173.95(11)
N3 C4 C4A C4B 176.99(14)
O12 C4 C4A C4B -6.2(2)
C4 C4A C4B C8A 179.77(16)
C9A C4A C4B C8A -0.34(18)
C4 C4A C4B C5 -3.3(3)
C9A C4A C4B C5 176.61(14)
C2'' C3'' C4'' C5'' 0.5(2)
C2' C3' C4' C5' 0.65(19)
C2' C3' C4' C7' -179.90(11)
C8A C4B C5 C6 -12.9(2)
C4A C4B C5 C6 170.43(16)
C8A C4B C5 C6S 23.9(7)
C4A C4B C5 C6S -152.8(7)
C3'' C4'' C5'' C6'' -0.3(2)
C3' C4' C5' C6' 1.1(2)
C7' C4' C5' C6' -178.39(12)
C4B C5 C6 C7 43.8(2)
C6S C5 C6 C7 -40.2(7)
C4'' C5'' C6'' C7'' 0.1(2)
C2' C1' C6' C5' 1.35(19)
S13 C1' C6' C5' -172.60(10)
C4' C5' C6' C1' -2.0(2)
C4B C5 C6S C7S -55.8(13)
C6 C5 C6S C7S 52.2(13)
C5 C6 C7 C8 -63.0(3)
C3'' C2'' C7'' C6'' 0.2(2)
C1'' C2'' C7'' C6'' -178.08(13)
C5'' C6'' C7'' C2'' 0.0(2)
C3' C4' C7' N8' -23(26)
C5' C4' C7' N8' 157(100)
C5 C6S C7S C8 70.8(17)
C6S C7S C8 C8A -43.4(16)
C6S C7S C8 C7 49.0(16)
C6 C7 C8 C7S -49.1(16)
C6 C7 C8 C8A 47.4(3)
C4A C4B C8A C8 176.46(14)
C5 C4B C8A C8 -0.6(2)
C4A C4B C8A S9 -0.90(16)
C5 C4B C8A S9 -178.01(11)
C7S C8 C8A C4B 8.9(9)
C7 C8 C8A C4B -16.7(2)
C7S C8 C8A S9 -174.0(9)
C7 C8 C8A S9 160.44(14)
C4 C4A C9A N1 2.7(2)
C4B C4A C9A N1 -177.20(13)
C4 C4A C9A S9 -178.66(10)
C4B C4A C9A S9 1.41(16)
C4A C9A N1 C2 0.9(2)
S9 C9A N1 C2 -177.56(11)
N10 C2 N1 C9A 175.16(13)
N3 C2 N1 C9A -5.0(2)
C4A C4 N3 C2 -0.5(2)
O12 C4 N3 C2 -177.30(12)
N1 C2 N3 C4 4.9(2)
N10 C2 N3 C4 -175.25(13)
N1 C2 N10 C1'' 177.76(13)
N3 C2 N10 C1'' -2.1(2)
N1 C2 N10 C11 8.2(2)
N3 C2 N10 C11 -171.67(13)
C2'' C1'' N10 C2 -99.60(16)
C2'' C1'' N10 C11 70.29(17)
N3 C4 O12 S13 -14.66(17)
C4A C4 O12 S13 168.23(10)
N1 C9A S9 C8A 177.08(13)
C4A C9A S9 C8A -1.59(11)
C4B C8A S9 C9A 1.46(12)
C8 C8A S9 C9A -176.03(13)
C4 O12 S13 O14 -51.20(11)
C4 O12 S13 O15 -179.29(10)
C4 O12 S13 C1' 67.60(11)
C6' C1' S13 O14 -19.59(12)
C2' C1' S13 O14 166.31(9)
C6' C1' S13 O15 113.77(11)
C2' C1' S13 O15 -60.33(11)
C6' C1' S13 O12 -138.24(10)
C2' C1' S13 O12 47.65(11)
